data_7705937
loop_
_publ_author_name
'Yuan, Run-Ze'
'Cui, Peng-Fei'
'Guo, Shu-Ting'
'Jin, Guo-Xin'

_publ_section_title
;
 Regioselective B(3)-H bond activation based on an o-carboranyl
 dithiocarboxylate ligand and its derivatives.
;
_journal_issue 3
_journal_name_full 'Dalton transactions (Cambridge, England : 2003)'
_journal_page_first 1060
_journal_page_last 1068
_journal_paper_doi 10.1039/d0dt03832f
_journal_volume 50
_journal_year 2021
_chemical_formula_sum 'C20 H33 B10 Ir S3'
_chemical_formula_weight 669.94
_space_group_crystal_system triclinic
_space_group_IT_number 2
_space_group_name_Hall '-P 1'
_space_group_name_H-M_alt 'P -1'
_atom_sites_solution_hydrogens mixed
_audit_creation_method SHELXL-2016/6
_audit_update_record
;
2020-11-04 deposited with the CCDC.	2020-12-08 downloaded from the CCDC.
;
_cell_angle_alpha 94.7220(10)
_cell_angle_beta 99.0470(10)
_cell_angle_gamma 102.5030(10)
_cell_formula_units_Z 2
_cell_length_a 8.1015(3)
_cell_length_b 9.9248(3)
_cell_length_c 17.6172(6)
_cell_measurement_reflns_used 9763
_cell_measurement_temperature 173(2)
_cell_measurement_theta_max 72.28
_cell_measurement_theta_min 2.56
_cell_volume 1355.74(8)
_computing_cell_refinement 'Bruker SAINT'
_computing_data_collection 'Bruker APEX2'
_computing_data_reduction 'Bruker SAINT'
_computing_molecular_graphics 'Bruker SHELXTL'
_computing_publication_material 'Bruker SHELXTL'
_computing_structure_refinement 'SHELXL-2016/6 (Sheldrick, 2016)'
_computing_structure_solution 'SHELXT 2018/2 (Sheldrick, 2018)'
_diffrn_ambient_temperature 173(2)
_diffrn_measured_fraction_theta_full 1.000
_diffrn_measured_fraction_theta_max 0.999
_diffrn_measurement_device_type 'Bruker APEX-II CCD'
_diffrn_measurement_method '\f and \w scans'
_diffrn_radiation_type CuK\a
_diffrn_radiation_wavelength 1.54178
_diffrn_reflns_av_R_equivalents 0.0329
_diffrn_reflns_av_unetI/netI 0.0245
_diffrn_reflns_Laue_measured_fraction_full 1.000
_diffrn_reflns_Laue_measured_fraction_max 0.999
_diffrn_reflns_limit_h_max 9
_diffrn_reflns_limit_h_min -9
_diffrn_reflns_limit_k_max 12
_diffrn_reflns_limit_k_min -12
_diffrn_reflns_limit_l_max 21
_diffrn_reflns_limit_l_min -21
_diffrn_reflns_number 27525
_diffrn_reflns_point_group_measured_fraction_full 1.000
_diffrn_reflns_point_group_measured_fraction_max 0.999
_diffrn_reflns_theta_full 67.679
_diffrn_reflns_theta_max 71.497
_diffrn_reflns_theta_min 2.558
_exptl_absorpt_coefficient_mu 11.734
_exptl_absorpt_correction_T_max 0.754
_exptl_absorpt_correction_T_min 0.492
_exptl_absorpt_correction_type multi-scan
_exptl_absorpt_process_details sadabs
_exptl_crystal_colour red
_exptl_crystal_density_diffrn 1.641
_exptl_crystal_description BLOCK
_exptl_crystal_F_000 656
_exptl_crystal_size_max 0.210
_exptl_crystal_size_mid 0.180
_exptl_crystal_size_min 0.150
_refine_diff_density_max 0.846
_refine_diff_density_min -0.607
_refine_diff_density_rms 0.069
_refine_ls_extinction_method none
_refine_ls_goodness_of_fit_ref 1.100
_refine_ls_hydrogen_treatment mixed
_refine_ls_matrix_type full
_refine_ls_number_parameters 317
_refine_ls_number_reflns 5254
_refine_ls_number_restraints 1
_refine_ls_restrained_S_all 1.100
_refine_ls_R_factor_all 0.0158
_refine_ls_R_factor_gt 0.0154
_refine_ls_shift/su_max 0.003
_refine_ls_shift/su_mean 0.000
_refine_ls_structure_factor_coef Fsqd
_refine_ls_weighting_details 'w=1/[\s^2^(Fo^2^)+(0.0100P)^2^+0.9109P] where P=(Fo^2^+2Fc^2^)/3'
_refine_ls_weighting_scheme calc
_refine_ls_wR_factor_gt 0.0375
_refine_ls_wR_factor_ref 0.0377
_reflns_Friedel_coverage 0.000
_reflns_number_gt 5185
_reflns_number_total 5254
_reflns_threshold_expression 'I > 2\s(I)'
_cod_data_source_file d0dt03832f2.cif
_cod_data_source_block cu_200917a_a
_cod_depositor_comments 'Adding full bibliography for 7705931--7705941.cif.'
_cod_database_code 7705937
_shelx_shelxl_version_number 2016/6
_shelx_space_group_comment
; 
The symmetry employed for this shelxl refinement is uniquely defined 
by the following loop, which should always be used as a source of 
symmetry information in preference to the above space-group names. 
They are only intended as comments. 
;
_shelx_estimated_absorpt_t_min 0.192
_shelx_estimated_absorpt_t_max 0.272

loop_
_space_group_symop_operation_xyz
'x, y, z'
'-x, -y, -z'

loop_
_atom_site_label
_atom_site_type_symbol
_atom_site_fract_x
_atom_site_fract_y
_atom_site_fract_z
_atom_site_U_iso_or_equiv
_atom_site_adp_type
_atom_site_occupancy
_atom_site_site_symmetry_order
_atom_site_calc_flag
_atom_site_refinement_flags_posn
_atom_site_refinement_flags_adp
_atom_site_refinement_flags_occupancy
_atom_site_disorder_assembly
_atom_site_disorder_group
Ir1 Ir 0.36204(2) 0.41980(2) 0.72214(2) 0.01558(4) Uani 1 1 d . . . . .
S1 S 0.53525(6) 0.36158(5) 0.81899(3) 0.01819(10) Uani 1 1 d . . . . .
S2 S 0.78475(7) 0.49157(5) 0.96269(3) 0.02613(11) Uani 1 1 d . . . . .
S3 S 0.55977(7) 0.47220(5) 0.63685(3) 0.02135(10) Uani 1 1 d . . . . .
C1 C 0.6241(3) 0.6391(2) 0.86176(11) 0.0198(4) Uani 1 1 d . . . . .
C2 C 0.6892(3) 0.6956(2) 0.78500(12) 0.0209(4) Uani 1 1 d D . . . .
H2 H 0.743(3) 0.637(2) 0.7574(13) 0.017(6) Uiso 1 1 d D . . . .
B3 B 0.4641(3) 0.6230(2) 0.77506(13) 0.0190(4) Uani 1 1 d . . . . .
B4 B 0.4381(4) 0.6834(3) 0.87195(14) 0.0251(5) Uani 1 1 d . . . . .
H4 H 0.334616 0.619528 0.898017 0.030 Uiso 1 1 calc R U . . .
B5 B 0.6390(4) 0.7743(3) 0.93134(15) 0.0291(5) Uani 1 1 d . . . . .
H5 H 0.665438 0.769998 0.995328 0.035 Uiso 1 1 calc R U . . .
B6 B 0.8028(4) 0.7765(3) 0.87426(15) 0.0276(5) Uani 1 1 d . . . . .
H6 H 0.937015 0.772427 0.899775 0.033 Uiso 1 1 calc R U . . .
B7 B 0.5549(3) 0.7805(2) 0.73699(15) 0.0249(5) Uani 1 1 d . . . . .
H7 H 0.530145 0.782302 0.672767 0.030 Uiso 1 1 calc R U . . .
B8 B 0.3927(4) 0.7802(3) 0.79421(15) 0.0271(5) Uani 1 1 d . . . . .
H8 H 0.258301 0.783963 0.768820 0.033 Uiso 1 1 calc R U . . .
B9 B 0.4950(4) 0.8691(3) 0.88801(16) 0.0325(6) Uani 1 1 d . . . . .
H9 H 0.426844 0.929622 0.923791 0.039 Uiso 1 1 calc R U . . .
B10 B 0.7212(4) 0.9259(3) 0.88876(16) 0.0336(6) Uani 1 1 d . . . . .
H10 H 0.802012 1.023219 0.924462 0.040 Uiso 1 1 calc R U . . .
B11 B 0.7568(4) 0.8704(3) 0.79508(16) 0.0297(6) Uani 1 1 d . . . . .
H11 H 0.862470 0.929933 0.768446 0.036 Uiso 1 1 calc R U . . .
B12 B 0.5682(4) 0.9290(3) 0.80409(16) 0.0319(6) Uani 1 1 d . . . . .
H12 H 0.548809 1.029657 0.784217 0.038 Uiso 1 1 calc R U . . .
C3 C 0.6464(3) 0.4993(2) 0.87924(11) 0.0190(4) Uani 1 1 d . . . . .
C4 C 0.7720(3) 0.3080(2) 0.95912(14) 0.0295(5) Uani 1 1 d . . . . .
H4A H 0.652894 0.258575 0.958059 0.044 Uiso 1 1 calc R U . . .
H4B H 0.845680 0.289801 1.004985 0.044 Uiso 1 1 calc R U . . .
H4C H 0.810611 0.275525 0.912381 0.044 Uiso 1 1 calc R U . . .
C5 C 0.6132(3) 0.3171(2) 0.60178(12) 0.0210(4) Uani 1 1 d . . . . .
C6 C 0.6244(3) 0.2979(2) 0.52351(13) 0.0268(5) Uani 1 1 d . . . . .
H6A H 0.594493 0.362843 0.490260 0.032 Uiso 1 1 calc R U . . .
C7 C 0.6792(3) 0.1843(3) 0.49399(14) 0.0328(5) Uani 1 1 d . . . . .
H7A H 0.687851 0.172735 0.440806 0.039 Uiso 1 1 calc R U . . .
C8 C 0.7209(3) 0.0884(3) 0.54122(14) 0.0328(5) Uani 1 1 d . . . . .
H8A H 0.757977 0.010830 0.520656 0.039 Uiso 1 1 calc R U . . .
C9 C 0.7088(3) 0.1053(2) 0.61890(14) 0.0308(5) Uani 1 1 d . . . . .
H9A H 0.737064 0.039029 0.651578 0.037 Uiso 1 1 calc R U . . .
C10 C 0.6555(3) 0.2186(2) 0.64881(13) 0.0276(5) Uani 1 1 d . . . . .
H10A H 0.647520 0.229557 0.702095 0.033 Uiso 1 1 calc R U . . .
C11 C 0.1300(3) 0.2717(2) 0.74516(13) 0.0249(4) Uani 1 1 d . . . . .
C12 C 0.0910(3) 0.4039(2) 0.73363(13) 0.0240(4) Uani 1 1 d . . . . .
C13 C 0.1089(3) 0.4296(2) 0.65588(13) 0.0242(4) Uani 1 1 d . . . . .
C14 C 0.1536(3) 0.3107(2) 0.61986(12) 0.0241(4) Uani 1 1 d . . . . .
C15 C 0.1674(3) 0.2136(2) 0.67411(13) 0.0245(4) Uani 1 1 d . . . . .
C16 C 0.1189(4) 0.2031(3) 0.81736(15) 0.0370(6) Uani 1 1 d . . . . .
H16A H 0.151144 0.274134 0.862485 0.056 Uiso 1 1 calc R U . . .
H16B H 0.197312 0.140358 0.821716 0.056 Uiso 1 1 calc R U . . .
H16C H 0.000945 0.149755 0.815144 0.056 Uiso 1 1 calc R U . . .
C17 C 0.0176(3) 0.4873(3) 0.78835(16) 0.0355(5) Uani 1 1 d . . . . .
H17A H 0.053894 0.586171 0.782557 0.053 Uiso 1 1 calc R U . . .
H17B H 0.058895 0.472311 0.841609 0.053 Uiso 1 1 calc R U . . .
H17C H -0.108155 0.458238 0.776787 0.053 Uiso 1 1 calc R U . . .
C18 C 0.0630(3) 0.5478(3) 0.61668(15) 0.0322(5) Uani 1 1 d . . . . .
H18A H 0.125419 0.563002 0.573638 0.048 Uiso 1 1 calc R U . . .
H18B H 0.094305 0.632170 0.653895 0.048 Uiso 1 1 calc R U . . .
H18C H -0.060992 0.525789 0.596813 0.048 Uiso 1 1 calc R U . . .
C19 C 0.1750(3) 0.2898(3) 0.53691(13) 0.0332(5) Uani 1 1 d . . . . .
H19A H 0.062733 0.248850 0.504231 0.050 Uiso 1 1 calc R U . . .
H19B H 0.252152 0.227321 0.531792 0.050 Uiso 1 1 calc R U . . .
H19C H 0.224010 0.379652 0.520569 0.050 Uiso 1 1 calc R U . . .
C20 C 0.1994(3) 0.0715(2) 0.65770(16) 0.0359(6) Uani 1 1 d . . . . .
H20A H 0.092004 0.007023 0.631824 0.054 Uiso 1 1 calc R U . . .
H20B H 0.241509 0.038998 0.706471 0.054 Uiso 1 1 calc R U . . .
H20C H 0.285477 0.075855 0.624081 0.054 Uiso 1 1 calc R U . . .

loop_
_atom_site_aniso_label
_atom_site_aniso_U_11
_atom_site_aniso_U_22
_atom_site_aniso_U_33
_atom_site_aniso_U_23
_atom_site_aniso_U_13
_atom_site_aniso_U_12
Ir1 0.01426(5) 0.01532(5) 0.01698(5) 0.00222(3) 0.00258(3) 0.00311(3)
S1 0.0200(2) 0.0153(2) 0.0190(2) 0.00341(17) 0.00187(18) 0.00438(18)
S2 0.0327(3) 0.0222(2) 0.0206(2) 0.00362(19) -0.0048(2) 0.0068(2)
S3 0.0246(3) 0.0199(2) 0.0211(2) 0.00427(18) 0.00888(19) 0.00462(19)
C1 0.0251(11) 0.0155(9) 0.0180(9) 0.0022(7) 0.0023(8) 0.0038(8)
C2 0.0213(11) 0.0175(9) 0.0220(10) 0.0042(8) 0.0016(8) 0.0013(8)
B3 0.0189(11) 0.0167(10) 0.0214(11) 0.0038(8) 0.0028(9) 0.0042(9)
B4 0.0329(14) 0.0205(11) 0.0241(12) 0.0013(9) 0.0069(10) 0.0098(10)
B5 0.0417(16) 0.0190(11) 0.0239(12) -0.0035(9) 0.0006(11) 0.0071(11)
B6 0.0321(14) 0.0173(11) 0.0270(12) 0.0024(9) -0.0041(10) -0.0013(10)
B7 0.0295(13) 0.0177(11) 0.0264(12) 0.0073(9) 0.0010(10) 0.0047(10)
B8 0.0314(14) 0.0202(11) 0.0314(13) 0.0039(10) 0.0037(10) 0.0106(10)
B9 0.0463(17) 0.0205(12) 0.0323(14) 0.0007(10) 0.0063(12) 0.0126(12)
B10 0.0470(17) 0.0167(11) 0.0319(14) 0.0009(10) -0.0025(12) 0.0041(11)
B11 0.0329(14) 0.0179(11) 0.0330(14) 0.0066(10) -0.0008(11) -0.0018(10)
B12 0.0416(16) 0.0171(11) 0.0350(14) 0.0040(10) -0.0001(12) 0.0071(11)
C3 0.0207(10) 0.0188(9) 0.0180(9) 0.0043(7) 0.0044(8) 0.0043(8)
C4 0.0372(13) 0.0237(11) 0.0293(11) 0.0077(9) 0.0012(10) 0.0121(10)
C5 0.0174(10) 0.0220(10) 0.0225(10) 0.0015(8) 0.0051(8) 0.0013(8)
C6 0.0293(12) 0.0285(11) 0.0234(11) 0.0039(9) 0.0068(9) 0.0066(9)
C7 0.0395(14) 0.0360(13) 0.0247(11) -0.0004(9) 0.0123(10) 0.0096(11)
C8 0.0360(14) 0.0273(12) 0.0362(13) -0.0036(10) 0.0107(10) 0.0098(10)
C9 0.0360(13) 0.0255(11) 0.0325(12) 0.0055(9) 0.0066(10) 0.0097(10)
C10 0.0335(13) 0.0289(11) 0.0234(11) 0.0045(9) 0.0090(9) 0.0103(10)
C11 0.0155(10) 0.0240(10) 0.0309(11) 0.0037(9) 0.0034(8) -0.0046(8)
C12 0.0127(10) 0.0253(11) 0.0313(11) 0.0012(9) 0.0035(8) -0.0001(8)
C13 0.0128(10) 0.0286(11) 0.0294(11) 0.0032(9) -0.0011(8) 0.0045(8)
C14 0.0154(10) 0.0275(11) 0.0245(11) -0.0020(8) -0.0036(8) 0.0015(8)
C15 0.0186(11) 0.0214(10) 0.0285(11) -0.0014(8) -0.0013(8) -0.0006(8)
C16 0.0383(14) 0.0331(13) 0.0362(13) 0.0108(10) 0.0106(11) -0.0045(11)
C17 0.0239(12) 0.0370(13) 0.0462(14) -0.0015(11) 0.0150(11) 0.0047(10)
C18 0.0233(12) 0.0330(12) 0.0401(13) 0.0091(10) -0.0008(10) 0.0090(10)
C19 0.0295(13) 0.0426(14) 0.0232(11) -0.0023(10) -0.0040(9) 0.0078(11)
C20 0.0339(14) 0.0232(11) 0.0443(14) -0.0042(10) -0.0037(11) 0.0039(10)

loop_
_atom_type_symbol
_atom_type_description
_atom_type_scat_dispersion_real
_atom_type_scat_dispersion_imag
_atom_type_scat_source
C C 0.0181 0.0091 'International Tables Vol C Tables 4.2.6.8 and 6.1.1.4'
H H 0.0000 0.0000 'International Tables Vol C Tables 4.2.6.8 and 6.1.1.4'
B B 0.0090 0.0039 'International Tables Vol C Tables 4.2.6.8 and 6.1.1.4'
Ir Ir -4.7710 6.5667 'International Tables Vol C Tables 4.2.6.8 and 6.1.1.4'
S S 0.3331 0.5567 'International Tables Vol C Tables 4.2.6.8 and 6.1.1.4'

loop_
_geom_angle_atom_site_label_1
_geom_angle_atom_site_label_2
_geom_angle_atom_site_label_3
_geom_angle
_geom_angle_site_symmetry_1
_geom_angle_site_symmetry_3
_geom_angle_publ_flag
B3 Ir1 C12 98.55(8) . . ?
B3 Ir1 C13 103.38(8) . . ?
C12 Ir1 C13 37.87(8) . . ?
B3 Ir1 S1 84.93(6) . . ?
C12 Ir1 S1 117.75(6) . . ?
C13 Ir1 S1 154.59(6) . . ?
B3 Ir1 C11 126.74(9) . . ?
C12 Ir1 C11 37.71(8) . . ?
C13 Ir1 C11 62.84(8) . . ?
S1 Ir1 C11 92.80(6) . . ?
B3 Ir1 C14 136.77(8) . . ?
C12 Ir1 C14 61.96(8) . . ?
C13 Ir1 C14 37.15(8) . . ?
S1 Ir1 C14 138.07(6) . . ?
C11 Ir1 C14 61.28(8) . . ?
B3 Ir1 C15 160.75(9) . . ?
C12 Ir1 C15 62.20(8) . . ?
C13 Ir1 C15 62.02(8) . . ?
S1 Ir1 C15 103.45(6) . . ?
C11 Ir1 C15 36.92(8) . . ?
C14 Ir1 C15 36.15(8) . . ?
B3 Ir1 S3 85.94(7) . . ?
C12 Ir1 S3 143.31(6) . . ?
C13 Ir1 S3 105.56(6) . . ?
S1 Ir1 S3 98.888(18) . . ?
C11 Ir1 S3 146.29(6) . . ?
C14 Ir1 S3 89.97(6) . . ?
C15 Ir1 S3 109.38(6) . . ?
C3 S1 Ir1 111.72(7) . . ?
C3 S2 C4 101.70(11) . . ?
C5 S3 Ir1 109.42(7) . . ?
C3 C1 C2 117.54(17) . . ?
C3 C1 B4 119.02(18) . . ?
C2 C1 B4 110.31(16) . . ?
C3 C1 B5 123.70(17) . . ?
C2 C1 B5 110.91(16) . . ?
B4 C1 B5 63.78(15) . . ?
C3 C1 B6 119.46(18) . . ?
C2 C1 B6 61.79(13) . . ?
B4 C1 B6 115.32(17) . . ?
B5 C1 B6 62.42(15) . . ?
C3 C1 B3 110.18(16) . . ?
C2 C1 B3 62.27(12) . . ?
B4 C1 B3 62.55(13) . . ?
B5 C1 B3 116.79(16) . . ?
B6 C1 B3 117.11(15) . . ?
C1 C2 B7 112.53(17) . . ?
C1 C2 B11 112.36(17) . . ?
B7 C2 B11 64.21(15) . . ?
C1 C2 B6 62.14(13) . . ?
B7 C2 B6 116.45(17) . . ?
B11 C2 B6 62.67(14) . . ?
C1 C2 B3 64.01(13) . . ?
B7 C2 B3 62.69(14) . . ?
B11 C2 B3 117.84(17) . . ?
B6 C2 B3 118.91(17) . . ?
C1 C2 H2 115.6(14) . . ?
B7 C2 H2 120.3(14) . . ?
B11 C2 H2 121.8(15) . . ?
B6 C2 H2 116.0(15) . . ?
B3 C2 H2 111.6(15) . . ?
C2 B3 B8 99.34(16) . . ?
C2 B3 B7 55.92(12) . . ?
B8 B3 B7 59.01(14) . . ?
C2 B3 C1 53.72(11) . . ?
B8 B3 C1 99.41(15) . . ?
B7 B3 C1 99.03(15) . . ?
C2 B3 B4 97.98(16) . . ?
B8 B3 B4 58.60(13) . . ?
B7 B3 B4 103.95(16) . . ?
C1 B3 B4 55.42(12) . . ?
C2 B3 Ir1 119.36(14) . . ?
B8 B3 Ir1 138.65(16) . . ?
B7 B3 Ir1 131.68(15) . . ?
C1 B3 Ir1 114.53(13) . . ?
B4 B3 Ir1 123.41(14) . . ?
C1 B4 B8 105.49(17) . . ?
C1 B4 B9 104.19(19) . . ?
B8 B4 B9 60.42(15) . . ?
C1 B4 B5 58.70(14) . . ?
B8 B4 B5 108.33(18) . . ?
B9 B4 B5 59.28(15) . . ?
C1 B4 B3 62.03(13) . . ?
B8 B4 B3 60.16(13) . . ?
B9 B4 B3 110.27(18) . . ?
B5 B4 B3 112.13(18) . . ?
C1 B4 H4 124.2 . . ?
B8 B4 H4 122.5 . . ?
B9 B4 H4 122.6 . . ?
B5 B4 H4 120.7 . . ?
B3 B4 H4 118.3 . . ?
C1 B5 B9 103.90(18) . . ?
C1 B5 B10 104.49(18) . . ?
B9 B5 B10 60.62(16) . . ?
C1 B5 B6 59.35(14) . . ?
B9 B5 B6 107.86(19) . . ?
B10 B5 B6 59.30(16) . . ?
C1 B5 B4 57.52(13) . . ?
B9 B5 B4 60.08(15) . . ?
B10 B5 B4 108.27(19) . . ?
B6 B5 B4 107.66(17) . . ?
C1 B5 H5 125.3 . . ?
B9 B5 H5 122.4 . . ?
B10 B5 H5 122.2 . . ?
B6 B5 H5 121.5 . . ?
B4 B5 H5 121.8 . . ?
C2 B6 C1 56.07(12) . . ?
C2 B6 B10 103.70(18) . . ?
C1 B6 B10 104.41(19) . . ?
C2 B6 B11 57.61(13) . . ?
C1 B6 B11 103.40(17) . . ?
B10 B6 B11 60.46(15) . . ?
C2 B6 B5 103.07(18) . . ?
C1 B6 B5 58.23(14) . . ?
B10 B6 B5 60.31(16) . . ?
B11 B6 B5 107.91(19) . . ?
C2 B6 H6 126.0 . . ?
C1 B6 H6 125.3 . . ?
B10 B6 H6 122.8 . . ?
B11 B6 H6 122.4 . . ?
B5 B6 H6 122.4 . . ?
C2 B7 B8 104.35(17) . . ?
C2 B7 B12 103.26(17) . . ?
B8 B7 B12 60.33(15) . . ?
C2 B7 B11 58.02(13) . . ?
B8 B7 B11 108.06(19) . . ?
B12 B7 B11 59.43(16) . . ?
C2 B7 B3 61.40(13) . . ?
B8 B7 B3 60.37(14) . . ?
B12 B7 B3 110.38(18) . . ?
B11 B7 B3 111.54(17) . . ?
C2 B7 H7 125.3 . . ?
B8 B7 H7 122.7 . . ?
B12 B7 H7 122.6 . . ?
B11 B7 H7 120.9 . . ?
B3 B7 H7 118.4 . . ?
B4 B8 B7 107.20(17) . . ?
B4 B8 B12 107.38(19) . . ?
B7 B8 B12 60.04(15) . . ?
B4 B8 B9 60.17(14) . . ?
B7 B8 B9 107.60(19) . . ?
B12 B8 B9 59.51(16) . . ?
B4 B8 B3 61.24(13) . . ?
B7 B8 B3 60.62(13) . . ?
B12 B8 B3 110.34(18) . . ?
B9 B8 B3 110.96(18) . . ?
B4 B8 H8 122.2 . . ?
B7 B8 H8 122.4 . . ?
B12 B8 H8 121.6 . . ?
B9 B8 H8 121.2 . . ?
B3 B8 H8 119.2 . . ?
B5 B9 B12 108.1(2) . . ?
B5 B9 B4 60.65(15) . . ?
B12 B9 B4 107.33(18) . . ?
B5 B9 B8 108.62(17) . . ?
B12 B9 B8 60.21(15) . . ?
B4 B9 B8 59.41(14) . . ?
B5 B9 B10 59.99(16) . . ?
B12 B9 B10 60.16(16) . . ?
B4 B9 B10 108.22(19) . . ?
B8 B9 B10 108.72(19) . . ?
B5 B9 H9 121.3 . . ?
B12 B9 H9 121.9 . . ?
B4 B9 H9 122.0 . . ?
B8 B9 H9 121.4 . . ?
B10 B9 H9 121.4 . . ?
B6 B10 B11 60.09(15) . . ?
B6 B10 B5 60.38(15) . . ?
B11 B10 B5 107.68(18) . . ?
B6 B10 B12 107.73(18) . . ?
B11 B10 B12 59.49(16) . . ?
B5 B10 B12 107.0(2) . . ?
B6 B10 B9 107.75(19) . . ?
B11 B10 B9 106.94(19) . . ?
B5 B10 B9 59.39(16) . . ?
B12 B10 B9 59.44(17) . . ?
B6 B10 H10 121.4 . . ?
B11 B10 H10 122.1 . . ?
B5 B10 H10 122.0 . . ?
B12 B10 H10 122.3 . . ?
B9 B10 H10 122.4 . . ?
C2 B11 B12 103.57(18) . . ?
C2 B11 B6 59.71(13) . . ?
B12 B11 B6 108.0(2) . . ?
C2 B11 B10 104.52(18) . . ?
B12 B11 B10 60.46(16) . . ?
B6 B11 B10 59.46(15) . . ?
C2 B11 B7 57.77(13) . . ?
B12 B11 B7 60.08(15) . . ?
B6 B11 B7 108.68(17) . . ?
B10 B11 B7 108.7(2) . . ?
C2 B11 H11 125.3 . . ?
B12 B11 H11 122.6 . . ?
B6 B11 H11 121.0 . . ?
B10 B11 H11 122.2 . . ?
B7 B11 H11 121.2 . . ?
B11 B12 B9 108.13(19) . . ?
B11 B12 B7 60.50(15) . . ?
B9 B12 B7 107.89(18) . . ?
B11 B12 B8 108.35(17) . . ?
B9 B12 B8 60.29(16) . . ?
B7 B12 B8 59.62(15) . . ?
B11 B12 B10 60.04(16) . . ?
B9 B12 B10 60.40(17) . . ?
B7 B12 B10 108.68(18) . . ?
B8 B12 B10 108.97(19) . . ?
B11 B12 H12 121.5 . . ?
B9 B12 H12 121.7 . . ?
B7 B12 H12 121.7 . . ?
B8 B12 H12 121.4 . . ?
B10 B12 H12 121.1 . . ?
C1 C3 S1 118.59(15) . . ?
C1 C3 S2 117.31(15) . . ?
S1 C3 S2 124.08(12) . . ?
S2 C4 H4A 109.5 . . ?
S2 C4 H4B 109.5 . . ?
H4A C4 H4B 109.5 . . ?
S2 C4 H4C 109.5 . . ?
H4A C4 H4C 109.5 . . ?
H4B C4 H4C 109.5 . . ?
C10 C5 C6 118.38(19) . . ?
C10 C5 S3 123.80(16) . . ?
C6 C5 S3 117.67(16) . . ?
C7 C6 C5 120.4(2) . . ?
C7 C6 H6A 119.8 . . ?
C5 C6 H6A 119.8 . . ?
C8 C7 C6 120.5(2) . . ?
C8 C7 H7A 119.8 . . ?
C6 C7 H7A 119.8 . . ?
C7 C8 C9 119.8(2) . . ?
C7 C8 H8A 120.1 . . ?
C9 C8 H8A 120.1 . . ?
C10 C9 C8 120.0(2) . . ?
C10 C9 H9A 120.0 . . ?
C8 C9 H9A 120.0 . . ?
C9 C10 C5 120.9(2) . . ?
C9 C10 H10A 119.5 . . ?
C5 C10 H10A 119.5 . . ?
C12 C11 C15 108.33(19) . . ?
C12 C11 C16 125.0(2) . . ?
C15 C11 C16 126.5(2) . . ?
C12 C11 Ir1 70.14(12) . . ?
C15 C11 Ir1 73.94(12) . . ?
C16 C11 Ir1 125.39(16) . . ?
C11 C12 C13 107.84(19) . . ?
C11 C12 C17 125.4(2) . . ?
C13 C12 C17 126.1(2) . . ?
C11 C12 Ir1 72.14(12) . . ?
C13 C12 Ir1 71.47(12) . . ?
C17 C12 Ir1 129.37(16) . . ?
C14 C13 C12 107.20(19) . . ?
C14 C13 C18 126.4(2) . . ?
C12 C13 C18 125.8(2) . . ?
C14 C13 Ir1 73.70(12) . . ?
C12 C13 Ir1 70.66(12) . . ?
C18 C13 Ir1 127.92(16) . . ?
C15 C14 C13 109.32(19) . . ?
C15 C14 C19 125.4(2) . . ?
C13 C14 C19 125.2(2) . . ?
C15 C14 Ir1 72.66(12) . . ?
C13 C14 Ir1 69.15(12) . . ?
C19 C14 Ir1 126.35(16) . . ?
C14 C15 C11 107.29(19) . . ?
C14 C15 C20 126.0(2) . . ?
C11 C15 C20 126.5(2) . . ?
C14 C15 Ir1 71.19(12) . . ?
C11 C15 Ir1 69.14(12) . . ?
C20 C15 Ir1 128.95(16) . . ?
C11 C16 H16A 109.5 . . ?
C11 C16 H16B 109.5 . . ?
H16A C16 H16B 109.5 . . ?
C11 C16 H16C 109.5 . . ?
H16A C16 H16C 109.5 . . ?
H16B C16 H16C 109.5 . . ?
C12 C17 H17A 109.5 . . ?
C12 C17 H17B 109.5 . . ?
H17A C17 H17B 109.5 . . ?
C12 C17 H17C 109.5 . . ?
H17A C17 H17C 109.5 . . ?
H17B C17 H17C 109.5 . . ?
C13 C18 H18A 109.5 . . ?
C13 C18 H18B 109.5 . . ?
H18A C18 H18B 109.5 . . ?
C13 C18 H18C 109.5 . . ?
H18A C18 H18C 109.5 . . ?
H18B C18 H18C 109.5 . . ?
C14 C19 H19A 109.5 . . ?
C14 C19 H19B 109.5 . . ?
H19A C19 H19B 109.5 . . ?
C14 C19 H19C 109.5 . . ?
H19A C19 H19C 109.5 . . ?
H19B C19 H19C 109.5 . . ?
C15 C20 H20A 109.5 . . ?
C15 C20 H20B 109.5 . . ?
H20A C20 H20B 109.5 . . ?
C15 C20 H20C 109.5 . . ?
H20A C20 H20C 109.5 . . ?
H20B C20 H20C 109.5 . . ?

loop_
_geom_bond_atom_site_label_1
_geom_bond_atom_site_label_2
_geom_bond_distance
_geom_bond_site_symmetry_2
_geom_bond_publ_flag
Ir1 B3 2.085(2) . ?
Ir1 C12 2.210(2) . ?
Ir1 C13 2.221(2) . ?
Ir1 S1 2.2305(5) . ?
Ir1 C11 2.236(2) . ?
Ir1 C14 2.281(2) . ?
Ir1 C15 2.300(2) . ?
Ir1 S3 2.3704(5) . ?
S1 C3 1.653(2) . ?
S2 C3 1.721(2) . ?
S2 C4 1.798(2) . ?
S3 C5 1.776(2) . ?
C1 C3 1.488(3) . ?
C1 C2 1.626(3) . ?
C1 B4 1.690(3) . ?
C1 B5 1.712(3) . ?
C1 B6 1.732(3) . ?
C1 B3 1.813(3) . ?
C2 B7 1.684(3) . ?
C2 B11 1.688(3) . ?
C2 B6 1.727(3) . ?
C2 B3 1.785(3) . ?
C2 H2 0.95(2) . ?
B3 B8 1.802(3) . ?
B3 B7 1.806(3) . ?
B3 B4 1.821(3) . ?
B4 B8 1.773(3) . ?
B4 B9 1.787(4) . ?
B4 B5 1.797(4) . ?
B4 H4 1.1200 . ?
B5 B9 1.772(4) . ?
B5 B10 1.783(4) . ?
B5 B6 1.784(4) . ?
B5 H5 1.1200 . ?
B6 B10 1.765(4) . ?
B6 B11 1.776(4) . ?
B6 H6 1.1200 . ?
B7 B8 1.777(4) . ?
B7 B12 1.785(4) . ?
B7 B11 1.792(4) . ?
B7 H7 1.1200 . ?
B8 B12 1.790(4) . ?
B8 B9 1.791(4) . ?
B8 H8 1.1200 . ?
B9 B12 1.777(4) . ?
B9 B10 1.794(5) . ?
B9 H9 1.1200 . ?
B10 B11 1.783(4) . ?
B10 B12 1.790(4) . ?
B10 H10 1.1200 . ?
B11 B12 1.773(4) . ?
B11 H11 1.1200 . ?
B12 H12 1.1200 . ?
C4 H4A 0.9800 . ?
C4 H4B 0.9800 . ?
C4 H4C 0.9800 . ?
C5 C10 1.396(3) . ?
C5 C6 1.396(3) . ?
C6 C7 1.390(3) . ?
C6 H6A 0.9500 . ?
C7 C8 1.376(4) . ?
C7 H7A 0.9500 . ?
C8 C9 1.386(3) . ?
C8 H8A 0.9500 . ?
C9 C10 1.383(3) . ?
C9 H9A 0.9500 . ?
C10 H10A 0.9500 . ?
C11 C12 1.437(3) . ?
C11 C15 1.438(3) . ?
C11 C16 1.497(3) . ?
C12 C13 1.438(3) . ?
C12 C17 1.494(3) . ?
C13 C14 1.435(3) . ?
C13 C18 1.494(3) . ?
C14 C15 1.421(3) . ?
C14 C19 1.501(3) . ?
C15 C20 1.501(3) . ?
C16 H16A 0.9800 . ?
C16 H16B 0.9800 . ?
C16 H16C 0.9800 . ?
C17 H17A 0.9800 . ?
C17 H17B 0.9800 . ?
C17 H17C 0.9800 . ?
C18 H18A 0.9800 . ?
C18 H18B 0.9800 . ?
C18 H18C 0.9800 . ?
C19 H19A 0.9800 . ?
C19 H19B 0.9800 . ?
C19 H19C 0.9800 . ?
C20 H20A 0.9800 . ?
C20 H20B 0.9800 . ?
C20 H20C 0.9800 . ?

loop_
_geom_torsion_atom_site_label_1
_geom_torsion_atom_site_label_2
_geom_torsion_atom_site_label_3
_geom_torsion_atom_site_label_4
_geom_torsion
_geom_torsion_site_symmetry_1
_geom_torsion_site_symmetry_2
_geom_torsion_site_symmetry_3
_geom_torsion_site_symmetry_4
_geom_torsion_publ_flag
C3 C1 C2 B7 140.49(19) . . . . ?
B4 C1 C2 B7 -0.4(2) . . . . ?
B5 C1 C2 B7 -69.2(2) . . . . ?
B6 C1 C2 B7 -109.04(19) . . . . ?
B3 C1 C2 B7 40.98(16) . . . . ?
C3 C1 C2 B11 -149.31(19) . . . . ?
B4 C1 C2 B11 69.8(2) . . . . ?
B5 C1 C2 B11 1.0(2) . . . . ?
B6 C1 C2 B11 -38.84(18) . . . . ?
B3 C1 C2 B11 111.18(19) . . . . ?
C3 C1 C2 B6 -110.5(2) . . . . ?
B4 C1 C2 B6 108.60(18) . . . . ?
B5 C1 C2 B6 39.88(18) . . . . ?
B3 C1 C2 B6 150.02(17) . . . . ?
C3 C1 C2 B3 99.51(19) . . . . ?
B4 C1 C2 B3 -41.41(16) . . . . ?
B5 C1 C2 B3 -110.13(18) . . . . ?
B6 C1 C2 B3 -150.02(17) . . . . ?
C1 C2 B3 B8 94.86(16) . . . . ?
B7 C2 B3 B8 -42.16(15) . . . . ?
B11 C2 B3 B8 -7.9(2) . . . . ?
B6 C2 B3 B8 64.5(2) . . . . ?
C1 C2 B3 B7 137.02(17) . . . . ?
B11 C2 B3 B7 34.25(18) . . . . ?
B6 C2 B3 B7 106.7(2) . . . . ?
B7 C2 B3 C1 -137.02(17) . . . . ?
B11 C2 B3 C1 -102.77(19) . . . . ?
B6 C2 B3 C1 -30.31(16) . . . . ?
C1 C2 B3 B4 35.54(13) . . . . ?
B7 C2 B3 B4 -101.48(16) . . . . ?
B11 C2 B3 B4 -67.2(2) . . . . ?
B6 C2 B3 B4 5.2(2) . . . . ?
C1 C2 B3 Ir1 -100.25(16) . . . . ?
B7 C2 B3 Ir1 122.73(17) . . . . ?
B11 C2 B3 Ir1 156.97(15) . . . . ?
B6 C2 B3 Ir1 -130.57(16) . . . . ?
C3 C1 B3 C2 -111.31(18) . . . . ?
B4 C1 B3 C2 135.65(17) . . . . ?
B5 C1 B3 C2 100.73(19) . . . . ?
B6 C1 B3 C2 29.65(17) . . . . ?
C3 C1 B3 B8 153.96(17) . . . . ?
C2 C1 B3 B8 -94.73(16) . . . . ?
B4 C1 B3 B8 40.92(15) . . . . ?
B5 C1 B3 B8 6.0(2) . . . . ?
B6 C1 B3 B8 -65.1(2) . . . . ?
C3 C1 B3 B7 -146.18(17) . . . . ?
C2 C1 B3 B7 -34.87(14) . . . . ?
B4 C1 B3 B7 100.78(17) . . . . ?
B5 C1 B3 B7 65.9(2) . . . . ?
B6 C1 B3 B7 -5.2(2) . . . . ?
C3 C1 B3 B4 113.04(19) . . . . ?
C2 C1 B3 B4 -135.65(17) . . . . ?
B5 C1 B3 B4 -34.92(18) . . . . ?
B6 C1 B3 B4 -106.0(2) . . . . ?
C3 C1 B3 Ir1 -1.8(2) . . . . ?
C2 C1 B3 Ir1 109.49(15) . . . . ?
B4 C1 B3 Ir1 -114.87(16) . . . . ?
B5 C1 B3 Ir1 -149.78(16) . . . . ?
B6 C1 B3 Ir1 139.14(16) . . . . ?
C3 C1 B4 B8 -141.95(18) . . . . ?
C2 C1 B4 B8 -1.7(2) . . . . ?
B5 C1 B4 B8 102.32(19) . . . . ?
B6 C1 B4 B8 65.8(2) . . . . ?
B3 C1 B4 B8 -42.96(15) . . . . ?
C3 C1 B4 B9 155.33(18) . . . . ?
C2 C1 B4 B9 -64.4(2) . . . . ?
B5 C1 B4 B9 39.60(17) . . . . ?
B6 C1 B4 B9 3.1(2) . . . . ?
B3 C1 B4 B9 -105.68(18) . . . . ?
C3 C1 B4 B5 115.7(2) . . . . ?
C2 C1 B4 B5 -103.99(18) . . . . ?
B6 C1 B4 B5 -36.48(18) . . . . ?
B3 C1 B4 B5 -145.28(17) . . . . ?
C3 C1 B4 B3 -98.99(19) . . . . ?
C2 C1 B4 B3 41.29(15) . . . . ?
B5 C1 B4 B3 145.28(17) . . . . ?
B6 C1 B4 B3 108.80(18) . . . . ?
C2 B3 B4 C1 -34.69(13) . . . . ?
B8 B3 B4 C1 -130.79(18) . . . . ?
B7 B3 B4 C1 -91.44(16) . . . . ?
Ir1 B3 B4 C1 98.59(17) . . . . ?
C2 B3 B4 B8 96.11(17) . . . . ?
B7 B3 B4 B8 39.35(16) . . . . ?
C1 B3 B4 B8 130.79(18) . . . . ?
Ir1 B3 B4 B8 -130.61(19) . . . . ?
C2 B3 B4 B9 61.0(2) . . . . ?
B8 B3 B4 B9 -35.06(18) . . . . ?
B7 B3 B4 B9 4.3(2) . . . . ?
C1 B3 B4 B9 95.7(2) . . . . ?
Ir1 B3 B4 B9 -165.68(16) . . . . ?
C2 B3 B4 B5 -3.0(2) . . . . ?
B8 B3 B4 B5 -99.1(2) . . . . ?
B7 B3 B4 B5 -59.7(2) . . . . ?
C1 B3 B4 B5 31.69(15) . . . . ?
Ir1 B3 B4 B5 130.29(17) . . . . ?
C3 C1 B5 B9 -148.7(2) . . . . ?
C2 C1 B5 B9 63.1(2) . . . . ?
B4 C1 B5 B9 -39.93(18) . . . . ?
B6 C1 B5 B9 102.7(2) . . . . ?
B3 C1 B5 B9 -5.4(2) . . . . ?
C3 C1 B5 B10 148.6(2) . . . . ?
C2 C1 B5 B10 0.4(2) . . . . ?
B4 C1 B5 B10 -102.7(2) . . . . ?
B6 C1 B5 B10 40.00(18) . . . . ?
B3 C1 B5 B10 -68.2(2) . . . . ?
C3 C1 B5 B6 108.6(2) . . . . ?
C2 C1 B5 B6 -39.61(17) . . . . ?
B4 C1 B5 B6 -142.67(18) . . . . ?
B3 C1 B5 B6 -108.19(19) . . . . ?
C3 C1 B5 B4 -108.7(2) . . . . ?
C2 C1 B5 B4 103.07(18) . . . . ?
B6 C1 B5 B4 142.67(18) . . . . ?
B3 C1 B5 B4 34.48(17) . . . . ?
B8 B4 B5 C1 -97.35(18) . . . . ?
B9 B4 B5 C1 -134.04(19) . . . . ?
B3 B4 B5 C1 -32.89(16) . . . . ?
C1 B4 B5 B9 134.04(19) . . . . ?
B8 B4 B5 B9 36.69(17) . . . . ?
B3 B4 B5 B9 101.1(2) . . . . ?
C1 B4 B5 B10 95.9(2) . . . . ?
B8 B4 B5 B10 -1.5(2) . . . . ?
B9 B4 B5 B10 -38.18(18) . . . . ?
B3 B4 B5 B10 63.0(2) . . . . ?
C1 B4 B5 B6 33.19(16) . . . . ?
B8 B4 B5 B6 -64.2(2) . . . . ?
B9 B4 B5 B6 -100.8(2) . . . . ?
B3 B4 B5 B6 0.3(2) . . . . ?
B7 C2 B6 C1 102.77(19) . . . . ?
B11 C2 B6 C1 139.25(19) . . . . ?
B3 C2 B6 C1 30.88(16) . . . . ?
C1 C2 B6 B10 -98.3(2) . . . . ?
B7 C2 B6 B10 4.4(2) . . . . ?
B11 C2 B6 B10 40.92(18) . . . . ?
B3 C2 B6 B10 -67.4(2) . . . . ?
C1 C2 B6 B11 -139.25(19) . . . . ?
B7 C2 B6 B11 -36.47(19) . . . . ?
B3 C2 B6 B11 -108.4(2) . . . . ?
C1 C2 B6 B5 -36.15(15) . . . . ?
B7 C2 B6 B5 66.6(2) . . . . ?
B11 C2 B6 B5 103.10(19) . . . . ?
B3 C2 B6 B5 -5.3(2) . . . . ?
C3 C1 B6 C2 107.4(2) . . . . ?
B4 C1 B6 C2 -100.49(19) . . . . ?
B5 C1 B6 C2 -137.48(18) . . . . ?
B3 C1 B6 C2 -29.80(17) . . . . ?
C3 C1 B6 B10 -155.56(18) . . . . ?
C2 C1 B6 B10 97.00(18) . . . . ?
B4 C1 B6 B10 -3.5(2) . . . . ?
B5 C1 B6 B10 -40.49(17) . . . . ?
B3 C1 B6 B10 67.2(2) . . . . ?
C3 C1 B6 B11 141.96(19) . . . . ?
C2 C1 B6 B11 34.52(16) . . . . ?
B4 C1 B6 B11 -66.0(2) . . . . ?
B5 C1 B6 B11 -103.0(2) . . . . ?
B3 C1 B6 B11 4.7(2) . . . . ?
C3 C1 B6 B5 -115.1(2) . . . . ?
C2 C1 B6 B5 137.48(18) . . . . ?
B4 C1 B6 B5 37.00(18) . . . . ?
B3 C1 B6 B5 107.68(19) . . . . ?
C1 B5 B6 C2 35.15(14) . . . . ?
B9 B5 B6 C2 -60.7(2) . . . . ?
B10 B5 B6 C2 -98.48(18) . . . . ?
B4 B5 B6 C2 2.7(2) . . . . ?
B9 B5 B6 C1 -95.89(19) . . . . ?
B10 B5 B6 C1 -133.63(19) . . . . ?
B4 B5 B6 C1 -32.46(15) . . . . ?
C1 B5 B6 B10 133.63(19) . . . . ?
B9 B5 B6 B10 37.74(18) . . . . ?
B4 B5 B6 B10 101.2(2) . . . . ?
C1 B5 B6 B11 94.96(18) . . . . ?
B9 B5 B6 B11 -0.9(2) . . . . ?
B10 B5 B6 B11 -38.67(17) . . . . ?
B4 B5 B6 B11 62.5(2) . . . . ?
C1 C2 B7 B8 2.3(2) . . . . ?
B11 C2 B7 B8 -102.57(19) . . . . ?
B6 C2 B7 B8 -66.7(2) . . . . ?
B3 C2 B7 B8 43.88(16) . . . . ?
C1 C2 B7 B12 64.6(2) . . . . ?
B11 C2 B7 B12 -40.25(18) . . . . ?
B6 C2 B7 B12 -4.3(2) . . . . ?
B3 C2 B7 B12 106.20(19) . . . . ?
C1 C2 B7 B11 104.89(19) . . . . ?
B6 C2 B7 B11 35.91(19) . . . . ?
B3 C2 B7 B11 146.45(18) . . . . ?
C1 C2 B7 B3 -41.56(16) . . . . ?
B11 C2 B7 B3 -146.45(18) . . . . ?
B6 C2 B7 B3 -110.54(19) . . . . ?
B8 B3 B7 C2 129.41(18) . . . . ?
C1 B3 B7 C2 33.81(14) . . . . ?
B4 B3 B7 C2 90.27(17) . . . . ?
Ir1 B3 B7 C2 -101.0(2) . . . . ?
C2 B3 B7 B8 -129.41(18) . . . . ?
C1 B3 B7 B8 -95.60(16) . . . . ?
B4 B3 B7 B8 -39.15(16) . . . . ?
Ir1 B3 B7 B8 129.6(2) . . . . ?
C2 B3 B7 B12 -94.37(19) . . . . ?
B8 B3 B7 B12 35.05(18) . . . . ?
C1 B3 B7 B12 -60.6(2) . . . . ?
B4 B3 B7 B12 -4.1(2) . . . . ?
Ir1 B3 B7 B12 164.67(17) . . . . ?
C2 B3 B7 B11 -30.26(17) . . . . ?
B8 B3 B7 B11 99.2(2) . . . . ?
C1 B3 B7 B11 3.6(2) . . . . ?
B4 B3 B7 B11 60.0(2) . . . . ?
Ir1 B3 B7 B11 -131.23(19) . . . . ?
C1 B4 B8 B7 3.0(2) . . . . ?
B9 B4 B8 B7 100.8(2) . . . . ?
B5 B4 B8 B7 64.6(2) . . . . ?
B3 B4 B8 B7 -40.91(16) . . . . ?
C1 B4 B8 B12 -60.2(2) . . . . ?
B9 B4 B8 B12 37.60(18) . . . . ?
B5 B4 B8 B12 1.4(2) . . . . ?
B3 B4 B8 B12 -104.11(19) . . . . ?
C1 B4 B8 B9 -97.8(2) . . . . ?
B5 B4 B8 B9 -36.20(18) . . . . ?
B3 B4 B8 B9 -141.7(2) . . . . ?
C1 B4 B8 B3 43.94(15) . . . . ?
B9 B4 B8 B3 141.7(2) . . . . ?
B5 B4 B8 B3 105.51(19) . . . . ?
C2 B7 B8 B4 -3.2(2) . . . . ?
B12 B7 B8 B4 -100.5(2) . . . . ?
B11 B7 B8 B4 -63.8(2) . . . . ?
B3 B7 B8 B4 41.21(16) . . . . ?
C2 B7 B8 B12 97.28(18) . . . . ?
B11 B7 B8 B12 36.73(16) . . . . ?
B3 B7 B8 B12 141.72(18) . . . . ?
C2 B7 B8 B9 60.2(2) . . . . ?
B12 B7 B8 B9 -37.13(16) . . . . ?
B11 B7 B8 B9 -0.4(2) . . . . ?
B3 B7 B8 B9 104.59(18) . . . . ?
C2 B7 B8 B3 -44.44(15) . . . . ?
B12 B7 B8 B3 -141.72(18) . . . . ?
B11 B7 B8 B3 -104.99(18) . . . . ?
C2 B3 B8 B4 -93.70(17) . . . . ?
B7 B3 B8 B4 -134.12(19) . . . . ?
C1 B3 B8 B4 -39.19(15) . . . . ?
Ir1 B3 B8 B4 106.4(2) . . . . ?
C2 B3 B8 B7 40.43(14) . . . . ?
C1 B3 B8 B7 94.93(16) . . . . ?
B4 B3 B8 B7 134.12(19) . . . . ?
Ir1 B3 B8 B7 -119.5(2) . . . . ?
C2 B3 B8 B12 5.5(2) . . . . ?
B7 B3 B8 B12 -34.92(17) . . . . ?
C1 B3 B8 B12 60.0(2) . . . . ?
B4 B3 B8 B12 99.2(2) . . . . ?
Ir1 B3 B8 B12 -154.37(19) . . . . ?
C2 B3 B8 B9 -58.5(2) . . . . ?
B7 B3 B8 B9 -99.0(2) . . . . ?
C1 B3 B8 B9 -4.0(2) . . . . ?
B4 B3 B8 B9 35.15(18) . . . . ?
Ir1 B3 B8 B9 141.6(2) . . . . ?
C1 B5 B9 B12 -61.5(2) . . . . ?
B10 B5 B9 B12 37.53(18) . . . . ?
B6 B5 B9 B12 0.4(2) . . . . ?
B4 B5 B9 B12 -100.1(2) . . . . ?
C1 B5 B9 B4 38.66(16) . . . . ?
B10 B5 B9 B4 137.66(19) . . . . ?
B6 B5 B9 B4 100.50(19) . . . . ?
C1 B5 B9 B8 2.3(3) . . . . ?
B10 B5 B9 B8 101.3(2) . . . . ?
B6 B5 B9 B8 64.2(2) . . . . ?
B4 B5 B9 B8 -36.33(18) . . . . ?
C1 B5 B9 B10 -99.0(2) . . . . ?
B6 B5 B9 B10 -37.16(17) . . . . ?
B4 B5 B9 B10 -137.66(19) . . . . ?
C1 B4 B9 B5 -39.32(17) . . . . ?
B8 B4 B9 B5 -139.3(2) . . . . ?
B3 B4 B9 B5 -104.3(2) . . . . ?
C1 B4 B9 B12 62.1(2) . . . . ?
B8 B4 B9 B12 -37.90(19) . . . . ?
B5 B4 B9 B12 101.4(2) . . . . ?
B3 B4 B9 B12 -2.9(3) . . . . ?
C1 B4 B9 B8 99.98(18) . . . . ?
B5 B4 B9 B8 139.3(2) . . . . ?
B3 B4 B9 B8 34.96(18) . . . . ?
C1 B4 B9 B10 -1.4(2) . . . . ?
B8 B4 B9 B10 -101.4(2) . . . . ?
B5 B4 B9 B10 37.88(18) . . . . ?
B3 B4 B9 B10 -66.5(2) . . . . ?
B4 B8 B9 B5 36.86(18) . . . . ?
B7 B8 B9 B5 -63.3(2) . . . . ?
B12 B8 B9 B5 -100.6(2) . . . . ?
B3 B8 B9 B5 1.3(3) . . . . ?
B4 B8 B9 B12 137.5(2) . . . . ?
B7 B8 B9 B12 37.36(17) . . . . ?
B3 B8 B9 B12 101.9(2) . . . . ?
B7 B8 B9 B4 -100.13(18) . . . . ?
B12 B8 B9 B4 -137.5(2) . . . . ?
B3 B8 B9 B4 -35.57(18) . . . . ?
B4 B8 B9 B10 100.6(2) . . . . ?
B7 B8 B9 B10 0.4(2) . . . . ?
B12 B8 B9 B10 -36.94(17) . . . . ?
B3 B8 B9 B10 65.0(2) . . . . ?
C2 B6 B10 B11 -39.48(17) . . . . ?
C1 B6 B10 B11 -97.44(18) . . . . ?
B5 B6 B10 B11 -136.9(2) . . . . ?
C2 B6 B10 B5 97.41(19) . . . . ?
C1 B6 B10 B5 39.45(16) . . . . ?
B11 B6 B10 B5 136.9(2) . . . . ?
C2 B6 B10 B12 -2.5(2) . . . . ?
C1 B6 B10 B12 -60.5(2) . . . . ?
B11 B6 B10 B12 36.98(19) . . . . ?
B5 B6 B10 B12 -99.9(2) . . . . ?
C2 B6 B10 B9 60.2(2) . . . . ?
C1 B6 B10 B9 2.3(2) . . . . ?
B11 B6 B10 B9 99.7(2) . . . . ?
B5 B6 B10 B9 -37.17(18) . . . . ?
C1 B5 B10 B6 -40.03(17) . . . . ?
B9 B5 B10 B6 -138.04(19) . . . . ?
B4 B5 B10 B6 -100.11(19) . . . . ?
C1 B5 B10 B11 -1.6(3) . . . . ?
B9 B5 B10 B11 -99.6(2) . . . . ?
B6 B5 B10 B11 38.44(18) . . . . ?
B4 B5 B10 B11 -61.7(2) . . . . ?
C1 B5 B10 B12 61.1(2) . . . . ?
B9 B5 B10 B12 -36.96(18) . . . . ?
B6 B5 B10 B12 101.1(2) . . . . ?
B4 B5 B10 B12 1.0(3) . . . . ?
C1 B5 B10 B9 98.0(2) . . . . ?
B6 B5 B10 B9 138.04(19) . . . . ?
B4 B5 B10 B9 37.93(18) . . . . ?
B5 B9 B10 B6 37.61(17) . . . . ?
B12 B9 B10 B6 -100.5(2) . . . . ?
B4 B9 B10 B6 -0.6(2) . . . . ?
B8 B9 B10 B6 -63.6(2) . . . . ?
B5 B9 B10 B11 100.88(19) . . . . ?
B12 B9 B10 B11 -37.24(17) . . . . ?
B4 B9 B10 B11 62.7(2) . . . . ?
B8 B9 B10 B11 -0.3(2) . . . . ?
B12 B9 B10 B5 -138.12(19) . . . . ?
B4 B9 B10 B5 -38.17(17) . . . . ?
B8 B9 B10 B5 -101.16(19) . . . . ?
B5 B9 B10 B12 138.12(19) . . . . ?
B4 B9 B10 B12 99.9(2) . . . . ?
B8 B9 B10 B12 36.95(17) . . . . ?
C1 C2 B11 B12 -64.5(2) . . . . ?
B7 C2 B11 B12 40.64(17) . . . . ?
B6 C2 B11 B12 -103.1(2) . . . . ?
B3 C2 B11 B12 6.9(2) . . . . ?
C1 C2 B11 B6 38.61(18) . . . . ?
B7 C2 B11 B6 143.8(2) . . . . ?
B3 C2 B11 B6 110.0(2) . . . . ?
C1 C2 B11 B10 -2.0(2) . . . . ?
B7 C2 B11 B10 103.2(2) . . . . ?
B6 C2 B11 B10 -40.60(18) . . . . ?
B3 C2 B11 B10 69.4(2) . . . . ?
C1 C2 B11 B7 -105.15(19) . . . . ?
B6 C2 B11 B7 -143.8(2) . . . . ?
B3 C2 B11 B7 -33.73(18) . . . . ?
C1 B6 B11 C2 -33.84(15) . . . . ?
B10 B6 B11 C2 -133.0(2) . . . . ?
B5 B6 B11 C2 -94.38(19) . . . . ?
C2 B6 B11 B12 95.51(19) . . . . ?
C1 B6 B11 B12 61.7(2) . . . . ?
B10 B6 B11 B12 -37.48(18) . . . . ?
B5 B6 B11 B12 1.1(2) . . . . ?
C2 B6 B11 B10 133.0(2) . . . . ?
C1 B6 B11 B10 99.2(2) . . . . ?
B5 B6 B11 B10 38.61(18) . . . . ?
C2 B6 B11 B7 31.86(17) . . . . ?
C1 B6 B11 B7 -2.0(2) . . . . ?
B10 B6 B11 B7 -101.1(2) . . . . ?
B5 B6 B11 B7 -62.5(2) . . . . ?
B6 B10 B11 C2 40.73(17) . . . . ?
B5 B10 B11 C2 2.2(3) . . . . ?
B12 B10 B11 C2 -97.58(19) . . . . ?
B9 B10 B11 C2 -60.4(2) . . . . ?
B6 B10 B11 B12 138.3(2) . . . . ?
B5 B10 B11 B12 99.7(2) . . . . ?
B9 B10 B11 B12 37.22(17) . . . . ?
B5 B10 B11 B6 -38.58(19) . . . . ?
B12 B10 B11 B6 -138.3(2) . . . . ?
B9 B10 B11 B6 -101.1(2) . . . . ?
B6 B10 B11 B7 101.13(19) . . . . ?
B5 B10 B11 B7 62.6(2) . . . . ?
B12 B10 B11 B7 -37.18(17) . . . . ?
B9 B10 B11 B7 0.0(2) . . . . ?
B8 B7 B11 C2 95.96(18) . . . . ?
B12 B7 B11 C2 133.08(19) . . . . ?
B3 B7 B11 C2 31.44(17) . . . . ?
C2 B7 B11 B12 -133.08(19) . . . . ?
B8 B7 B11 B12 -37.12(17) . . . . ?
B3 B7 B11 B12 -101.6(2) . . . . ?
C2 B7 B11 B6 -32.60(17) . . . . ?
B8 B7 B11 B6 63.4(2) . . . . ?
B12 B7 B11 B6 100.5(2) . . . . ?
B3 B7 B11 B6 -1.2(3) . . . . ?
C2 B7 B11 B10 -95.73(19) . . . . ?
B8 B7 B11 B10 0.2(2) . . . . ?
B12 B7 B11 B10 37.35(17) . . . . ?
B3 B7 B11 B10 -64.3(2) . . . . ?
C2 B11 B12 B9 61.3(2) . . . . ?
B6 B11 B12 B9 -0.9(2) . . . . ?
B10 B11 B12 B9 -37.93(18) . . . . ?
B7 B11 B12 B9 100.7(2) . . . . ?
C2 B11 B12 B7 -39.47(16) . . . . ?
B6 B11 B12 B7 -101.63(19) . . . . ?
B10 B11 B12 B7 -138.66(18) . . . . ?
C2 B11 B12 B8 -2.6(2) . . . . ?
B6 B11 B12 B8 -64.7(2) . . . . ?
B10 B11 B12 B8 -101.8(2) . . . . ?
B7 B11 B12 B8 36.88(17) . . . . ?
C2 B11 B12 B10 99.19(19) . . . . ?
B6 B11 B12 B10 37.03(17) . . . . ?
B7 B11 B12 B10 138.66(18) . . . . ?
B5 B9 B12 B11 0.3(3) . . . . ?
B4 B9 B12 B11 -63.7(2) . . . . ?
B8 B9 B12 B11 -101.22(19) . . . . ?
B10 B9 B12 B11 37.78(18) . . . . ?
B5 B9 B12 B7 64.3(2) . . . . ?
B4 B9 B12 B7 0.3(3) . . . . ?
B8 B9 B12 B7 -37.25(18) . . . . ?
B10 B9 B12 B7 101.7(2) . . . . ?
B5 B9 B12 B8 101.54(19) . . . . ?
B4 B9 B12 B8 37.54(18) . . . . ?
B10 B9 B12 B8 139.00(18) . . . . ?
B5 B9 B12 B10 -37.45(18) . . . . ?
B4 B9 B12 B10 -101.5(2) . . . . ?
B8 B9 B12 B10 -139.00(18) . . . . ?
C2 B7 B12 B11 39.54(16) . . . . ?
B8 B7 B12 B11 138.68(18) . . . . ?
B3 B7 B12 B11 103.61(19) . . . . ?
C2 B7 B12 B9 -61.6(2) . . . . ?
B8 B7 B12 B9 37.54(18) . . . . ?
B11 B7 B12 B9 -101.1(2) . . . . ?
B3 B7 B12 B9 2.5(3) . . . . ?
C2 B7 B12 B8 -99.14(18) . . . . ?
B11 B7 B12 B8 -138.68(18) . . . . ?
B3 B7 B12 B8 -35.06(17) . . . . ?
C2 B7 B12 B10 2.4(2) . . . . ?
B8 B7 B12 B10 101.5(2) . . . . ?
B11 B7 B12 B10 -37.16(19) . . . . ?
B3 B7 B12 B10 66.4(2) . . . . ?
B4 B8 B12 B11 63.0(2) . . . . ?
B7 B8 B12 B11 -37.26(17) . . . . ?
B9 B8 B12 B11 100.8(2) . . . . ?
B3 B8 B12 B11 -2.1(2) . . . . ?
B4 B8 B12 B9 -37.90(17) . . . . ?
B7 B8 B12 B9 -138.11(19) . . . . ?
B3 B8 B12 B9 -103.0(2) . . . . ?
B4 B8 B12 B7 100.22(18) . . . . ?
B9 B8 B12 B7 138.11(19) . . . . ?
B3 B8 B12 B7 35.15(16) . . . . ?
B4 B8 B12 B10 -0.8(2) . . . . ?
B7 B8 B12 B10 -101.0(2) . . . . ?
B9 B8 B12 B10 37.10(18) . . . . ?
B3 B8 B12 B10 -65.9(2) . . . . ?
B6 B10 B12 B11 -37.25(18) . . . . ?
B5 B10 B12 B11 -100.8(2) . . . . ?
B9 B10 B12 B11 -137.78(18) . . . . ?
B6 B10 B12 B9 100.5(2) . . . . ?
B11 B10 B12 B9 137.78(18) . . . . ?
B5 B10 B12 B9 36.94(18) . . . . ?
B6 B10 B12 B7 0.1(3) . . . . ?
B11 B10 B12 B7 37.36(18) . . . . ?
B5 B10 B12 B7 -63.5(3) . . . . ?
B9 B10 B12 B7 -100.4(2) . . . . ?
B6 B10 B12 B8 63.5(3) . . . . ?
B11 B10 B12 B8 100.7(2) . . . . ?
B5 B10 B12 B8 -0.1(3) . . . . ?
B9 B10 B12 B8 -37.05(18) . . . . ?
C2 C1 C3 S1 -66.1(2) . . . . ?
B4 C1 C3 S1 71.4(2) . . . . ?
B5 C1 C3 S1 147.63(18) . . . . ?
B6 C1 C3 S1 -137.59(17) . . . . ?
B3 C1 C3 S1 2.3(2) . . . . ?
C2 C1 C3 S2 115.04(17) . . . . ?
B4 C1 C3 S2 -107.49(19) . . . . ?
B5 C1 C3 S2 -31.2(3) . . . . ?
B6 C1 C3 S2 43.6(2) . . . . ?
B3 C1 C3 S2 -176.52(13) . . . . ?
Ir1 S1 C3 C1 -1.90(18) . . . . ?
Ir1 S1 C3 S2 176.87(10) . . . . ?
C4 S2 C3 C1 -179.52(16) . . . . ?
C4 S2 C3 S1 1.70(17) . . . . ?
Ir1 S3 C5 C10 -46.0(2) . . . . ?
Ir1 S3 C5 C6 138.42(16) . . . . ?
C10 C5 C6 C7 -1.0(3) . . . . ?
S3 C5 C6 C7 174.78(19) . . . . ?
C5 C6 C7 C8 0.8(4) . . . . ?
C6 C7 C8 C9 -0.2(4) . . . . ?
C7 C8 C9 C10 -0.3(4) . . . . ?
C8 C9 C10 C5 0.1(4) . . . . ?
C6 C5 C10 C9 0.6(4) . . . . ?
S3 C5 C10 C9 -174.93(19) . . . . ?
C15 C11 C12 C13 -1.6(2) . . . . ?
C16 C11 C12 C13 -177.1(2) . . . . ?
Ir1 C11 C12 C13 62.98(15) . . . . ?
C15 C11 C12 C17 169.4(2) . . . . ?
C16 C11 C12 C17 -6.1(4) . . . . ?
Ir1 C11 C12 C17 -126.1(2) . . . . ?
C15 C11 C12 Ir1 -64.57(15) . . . . ?
C16 C11 C12 Ir1 119.9(2) . . . . ?
C11 C12 C13 C14 1.7(2) . . . . ?
C17 C12 C13 C14 -169.1(2) . . . . ?
Ir1 C12 C13 C14 65.16(14) . . . . ?
C11 C12 C13 C18 173.2(2) . . . . ?
C17 C12 C13 C18 2.3(4) . . . . ?
Ir1 C12 C13 C18 -123.4(2) . . . . ?
C11 C12 C13 Ir1 -63.41(15) . . . . ?
C17 C12 C13 Ir1 125.7(2) . . . . ?
C12 C13 C14 C15 -1.3(2) . . . . ?
C18 C13 C14 C15 -172.7(2) . . . . ?
Ir1 C13 C14 C15 61.87(15) . . . . ?
C12 C13 C14 C19 176.4(2) . . . . ?
C18 C13 C14 C19 4.9(4) . . . . ?
Ir1 C13 C14 C19 -120.5(2) . . . . ?
C12 C13 C14 Ir1 -63.14(14) . . . . ?
C18 C13 C14 Ir1 125.4(2) . . . . ?
C13 C14 C15 C11 0.3(2) . . . . ?
C19 C14 C15 C11 -177.3(2) . . . . ?
Ir1 C14 C15 C11 60.00(15) . . . . ?
C13 C14 C15 C20 175.3(2) . . . . ?
C19 C14 C15 C20 -2.3(4) . . . . ?
Ir1 C14 C15 C20 -125.0(2) . . . . ?
C13 C14 C15 Ir1 -59.70(15) . . . . ?
C19 C14 C15 Ir1 122.7(2) . . . . ?
C12 C11 C15 C14 0.8(2) . . . . ?
C16 C11 C15 C14 176.2(2) . . . . ?
Ir1 C11 C15 C14 -61.31(15) . . . . ?
C12 C11 C15 C20 -174.2(2) . . . . ?
C16 C11 C15 C20 1.2(4) . . . . ?
Ir1 C11 C15 C20 123.7(2) . . . . ?
C12 C11 C15 Ir1 62.11(14) . . . . ?
C16 C11 C15 Ir1 -122.5(2) . . . . ?
